data_7062039
loop_
_publ_author_name
'Zhong, Qing'
'Dong, Huiyang'
'Liu, Yi'
'Zhu, Mei'

_publ_section_title
;
 Slow magnetic relaxation and selective luminescence sensor of Ln-radical
 chain involving imidazole-substituted nitronyl nitroxide radical
;
_journal_issue 46
_journal_name_full 'New Journal of Chemistry'
_journal_page_first 22451
_journal_page_last 22458
_journal_paper_doi 10.1039/D2NJ04865E
_journal_volume 46
_journal_year 2022
_chemical_formula_moiety 'C31 H22 F18 Gd N4 O8'
_chemical_formula_sum 'C31 H22 F18 Gd N4 O8'
_chemical_formula_weight 1077.77
_space_group_crystal_system monoclinic
_space_group_IT_number 14
_space_group_name_Hall '-P 2yn'
_space_group_name_H-M_alt 'P 1 21/n 1'
_atom_sites_solution_hydrogens geom
_atom_sites_solution_primary dual
_audit_creation_date 2022-06-13
_audit_creation_method
;
Olex2 1.2
(compiled 2018.05.29 svn.r3508 for OlexSys, GUI svn.r5506)
;
_audit_update_record
;
2022-06-20 deposited with the CCDC.	2022-11-01 downloaded from the CCDC.
;
_cell_angle_alpha 90
_cell_angle_beta 102.619(3)
_cell_angle_gamma 90
_cell_formula_units_Z 4
_cell_length_a 14.4274(6)
_cell_length_b 17.0891(8)
_cell_length_c 16.3608(7)
_cell_measurement_reflns_used 4331
_cell_measurement_temperature 150(2)
_cell_measurement_theta_max 74.12
_cell_measurement_theta_min 3.70
_cell_volume 3936.3(3)
_computing_cell_refinement Gd2
_computing_data_reduction Gd2
_computing_molecular_graphics 'Olex2 (Dolomanov et al., 2009)'
_computing_publication_material 'Olex2 (Dolomanov et al., 2009)'
_computing_structure_refinement 'ShelXL (Sheldrick, 2015)'
_computing_structure_solution 'ShelXT (Sheldrick, 2015)'
_diffrn_ambient_temperature 150.0
_diffrn_measured_fraction_theta_full 0.995
_diffrn_measured_fraction_theta_max 0.979
_diffrn_measurement_device_type 'CCD area detector'
_diffrn_measurement_method 'phi and omega scans'
_diffrn_radiation_monochromator graphite
_diffrn_radiation_type CuK\a
_diffrn_radiation_wavelength 1.54178
_diffrn_reflns_av_R_equivalents 0.0591
_diffrn_reflns_av_unetI/netI 0.0480
_diffrn_reflns_Laue_measured_fraction_full 0.995
_diffrn_reflns_Laue_measured_fraction_max 0.979
_diffrn_reflns_limit_h_max 17
_diffrn_reflns_limit_h_min -17
_diffrn_reflns_limit_k_max 21
_diffrn_reflns_limit_k_min -21
_diffrn_reflns_limit_l_max 19
_diffrn_reflns_limit_l_min -20
_diffrn_reflns_number 29719
_diffrn_reflns_point_group_measured_fraction_full 0.995
_diffrn_reflns_point_group_measured_fraction_max 0.979
_diffrn_reflns_theta_full 67.679
_diffrn_reflns_theta_max 74.305
_diffrn_reflns_theta_min 3.704
_exptl_absorpt_coefficient_mu 12.183
_exptl_absorpt_correction_T_max 0.0872
_exptl_absorpt_correction_T_min 0.0094
_exptl_absorpt_correction_type multi-scan
_exptl_absorpt_process_details
;
SADABS-2016/2 (Bruker,2016/2) was used for absorption correction.
wR2(int) was 0.1462 before and 0.0634 after correction.
The Ratio of minimum to maximum transmission is 0.1078.
The \l/2 correction factor is Not present.
;
_exptl_crystal_colour purple
_exptl_crystal_density_diffrn 1.819
_exptl_crystal_description block
_exptl_crystal_F_000 2104
_exptl_crystal_size_max 0.31
_exptl_crystal_size_mid 0.26
_exptl_crystal_size_min 0.2
_refine_diff_density_max 1.979
_refine_diff_density_min -0.682
_refine_diff_density_rms 0.166
_refine_ls_extinction_method none
_refine_ls_goodness_of_fit_ref 1.046
_refine_ls_hydrogen_treatment constr
_refine_ls_matrix_type full
_refine_ls_number_parameters 563
_refine_ls_number_reflns 7853
_refine_ls_number_restraints 0
_refine_ls_restrained_S_all 1.046
_refine_ls_R_factor_all 0.0893
_refine_ls_R_factor_gt 0.0768
_refine_ls_shift/su_max 0.001
_refine_ls_shift/su_mean 0.000
_refine_ls_structure_factor_coef Fsqd
_refine_ls_weighting_details 'w=1/[\s^2^(Fo^2^)+(0.1659P)^2^] where P=(Fo^2^+2Fc^2^)/3'
_refine_ls_weighting_scheme calc
_refine_ls_wR_factor_gt 0.2137
_refine_ls_wR_factor_ref 0.2283
_reflns_Friedel_coverage 0.000
_reflns_number_gt 6102
_reflns_number_total 7853
_reflns_threshold_expression 'I > 2\s(I)'
_cod_data_source_file d2nj04865e2.cif
_cod_data_source_block Gd
_cod_depositor_comments 'Adding full bibliography for 7062038--7062042.cif.'
_cod_database_code 7062039
_shelx_shelxl_version_number 2018/3
_shelx_space_group_comment
;
The symmetry employed for this shelxl refinement is uniquely defined
by the following loop, which should always be used as a source of
symmetry information in preference to the above space-group names.
They are only intended as comments.
;
_olex2_refinement_description
;
1. Fixed Uiso
 At 1.2 times of:
  All C(H) groups
 At 1.5 times of:
  All C(H,H,H) groups
2.a Aromatic/amide H refined with riding coordinates:
 C9(H9), C2(H2), C3(H3), C6(H6), C7(H7), C1(H1), C5(H5), C24(H24), C19(H19),
 C29(H29)
2.b Idealised Me refined as rotating group:
 C13(H13A,H13B,H13C), C15(H15A,H15B,H15C), C16(H16A,H16B,H16C), C12(H12A,H12B,
 H12C)
;
_olex2_submission_special_instructions 'No special instructions were received'

loop_
_space_group_symop_operation_xyz
'x, y, z'
'-x+1/2, y+1/2, -z+1/2'
'-x, -y, -z'
'x-1/2, -y-1/2, z-1/2'

loop_
_atom_site_label
_atom_site_type_symbol
_atom_site_fract_x
_atom_site_fract_y
_atom_site_fract_z
_atom_site_U_iso_or_equiv
_atom_site_adp_type
_atom_site_occupancy
_atom_site_site_symmetry_order
_atom_site_calc_flag
_atom_site_refinement_flags_posn
_atom_site_refinement_flags_adp
_atom_site_refinement_flags_occupancy
_atom_site_disorder_assembly
_atom_site_disorder_group
Gd1 Gd 0.21681(3) 0.70590(2) 0.56093(2) 0.05454(19) Uani 1 1 d . . . . .
O8 O 0.2183(4) 0.5768(3) 0.4996(3) 0.0619(12) Uani 1 1 d . . . . .
F11 F 0.5011(4) 0.6284(3) 0.3791(4) 0.0838(14) Uani 1 1 d . . . . .
F10 F 0.4272(4) 0.7373(3) 0.3540(3) 0.0751(12) Uani 1 1 d . . . . .
F8 F 0.4407(4) 0.5067(3) 0.6973(4) 0.0923(15) Uani 1 1 d . . . . .
O6 O 0.3219(4) 0.7058(3) 0.4673(3) 0.0569(11) Uani 1 1 d . . . . .
O5 O 0.3603(4) 0.6488(3) 0.6316(3) 0.0674(13) Uani 1 1 d . . . . .
O1 O 0.4859(4) 0.9416(3) 0.4127(3) 0.0650(12) Uani 1 1 d . . . . .
O3 O 0.2429(4) 0.7442(3) 0.7055(3) 0.0604(11) Uani 1 1 d . . . . .
O2 O 0.2761(4) 0.8364(3) 0.5619(3) 0.0608(11) Uani 1 1 d . . . . .
N1 N 0.4094(4) 0.9249(3) 0.4356(3) 0.0526(12) Uani 1 1 d . . . . .
N3 N 0.5566(4) 0.7878(3) 0.7819(3) 0.0497(12) Uani 1 1 d . . . . .
O7 O 0.1270(4) 0.6175(3) 0.6240(3) 0.0669(13) Uani 1 1 d . . . . .
C8 C 0.4815(5) 0.8373(4) 0.5571(4) 0.0506(13) Uani 1 1 d . . . . .
F9 F 0.5650(4) 0.5358(3) 0.6506(4) 0.0948(16) Uani 1 1 d . . . . .
F12 F 0.3519(4) 0.6291(4) 0.3235(3) 0.0852(14) Uani 1 1 d . . . . .
F7 F 0.5231(5) 0.6086(4) 0.7429(4) 0.113(2) Uani 1 1 d . . . . .
O4 O 0.0829(4) 0.7789(4) 0.5773(4) 0.0680(13) Uani 1 1 d . . . . .
F18 F 0.2210(5) 0.4704(4) 0.3820(4) 0.0991(17) Uani 1 1 d . . . . .
F17 F 0.1716(7) 0.3812(4) 0.4545(5) 0.118(2) Uani 1 1 d . . . . .
N4 N 0.6076(4) 0.7878(3) 0.9199(4) 0.0552(13) Uani 1 1 d . . . . .
N2 N 0.3130(4) 0.8791(4) 0.5095(3) 0.0555(13) Uani 1 1 d . . . . .
C10 C 0.4023(5) 0.8781(4) 0.5021(4) 0.0513(14) Uani 1 1 d . . . . .
F2 F 0.2789(7) 0.6930(6) 0.8628(4) 0.131(3) Uani 1 1 d . . . . .
F3 F 0.1638(4) 0.7611(7) 0.8897(3) 0.126(3) Uani 1 1 d . . . . .
C9 C 0.4814(5) 0.8303(4) 0.6416(4) 0.0507(13) Uani 1 1 d . . . . .
H9 H 0.429680 0.849945 0.662674 0.061 Uiso 1 1 calc R . . . .
C2 C 0.4818(5) 0.7661(5) 0.8152(4) 0.0597(16) Uani 1 1 d . . . . .
H2 H 0.419593 0.753683 0.784813 0.072 Uiso 1 1 calc R . . . .
C30 C 0.1888(6) 0.5096(5) 0.5116(5) 0.0677(18) Uani 1 1 d . . . . .
C4 C 0.5577(5) 0.7943(3) 0.6952(4) 0.0495(14) Uani 1 1 d . . . . .
C3 C 0.6307(5) 0.7999(4) 0.8458(4) 0.0528(15) Uani 1 1 d . . . . .
H3 H 0.692116 0.815133 0.839535 0.063 Uiso 1 1 calc R . . . .
C6 C 0.6328(5) 0.7732(4) 0.5800(4) 0.0543(14) Uani 1 1 d . . . . .
H6 H 0.684474 0.752750 0.559262 0.065 Uiso 1 1 calc R . . . .
C7 C 0.5582(5) 0.8103(4) 0.5255(4) 0.0525(14) Uani 1 1 d . . . . .
H7 H 0.559443 0.817234 0.468138 0.063 Uiso 1 1 calc R . . . .
C14 C 0.3138(5) 0.9481(4) 0.3869(4) 0.0543(15) Uani 1 1 d . . . . .
F1 F 0.2895(6) 0.8097(6) 0.8689(4) 0.138(3) Uani 1 1 d . . . . .
C1 C 0.5116(5) 0.7656(5) 0.8979(4) 0.0594(16) Uani 1 1 d . . . . .
H1 H 0.473687 0.752110 0.936518 0.071 Uiso 1 1 calc R . . . .
F16 F 0.3105(5) 0.4253(5) 0.4942(5) 0.116(2) Uani 1 1 d . . . . .
F15 F -0.0068(7) 0.4609(4) 0.6603(6) 0.138(3) Uani 1 1 d . . . . .
C27 C 0.1080(6) 0.5475(5) 0.6206(6) 0.073(2) Uani 1 1 d . . . . .
C13 C 0.1543(5) 0.9181(5) 0.4275(5) 0.0640(17) Uani 1 1 d . . . . .
H13A H 0.151197 0.867146 0.399541 0.096 Uiso 1 1 calc GR . . . .
H13B H 0.120612 0.957183 0.388110 0.096 Uiso 1 1 calc GR . . . .
H13C H 0.124469 0.914270 0.475731 0.096 Uiso 1 1 calc GR . . . .
F14 F 0.0008(7) 0.5751(5) 0.7067(6) 0.147(4) Uani 1 1 d . . . . .
C5 C 0.6324(5) 0.7658(4) 0.6636(5) 0.0561(15) Uani 1 1 d . . . . .
H5 H 0.684110 0.740703 0.700155 0.067 Uiso 1 1 calc R . . . .
C15 C 0.2853(6) 0.8857(5) 0.3178(4) 0.0612(16) Uani 1 1 d . . . . .
H15A H 0.331791 0.885297 0.282165 0.092 Uiso 1 1 calc GR . . . .
H15B H 0.222293 0.898084 0.283673 0.092 Uiso 1 1 calc GR . . . .
H15C H 0.283697 0.834130 0.343600 0.092 Uiso 1 1 calc GR . . . .
C23 C 0.4902(7) 0.5668(5) 0.6754(6) 0.076(2) Uani 1 1 d . . . . .
C20 C 0.0517(7) 0.7970(5) 0.6401(6) 0.074(2) Uani 1 1 d . . . . .
F6 F -0.1052(6) 0.7977(6) 0.5597(7) 0.141(4) Uani 1 1 d . . . . .
C16 C 0.3184(6) 1.0273(5) 0.3475(6) 0.069(2) Uani 1 1 d . . . . .
H16A H 0.346566 1.065188 0.390844 0.104 Uiso 1 1 calc GR . . . .
H16B H 0.254192 1.044313 0.320383 0.104 Uiso 1 1 calc GR . . . .
H16C H 0.357583 1.024005 0.305631 0.104 Uiso 1 1 calc GR . . . .
C11 C 0.2558(5) 0.9420(4) 0.4566(4) 0.0580(15) Uani 1 1 d . . . . .
F5 F -0.0711(6) 0.8796(6) 0.6682(5) 0.141(3) Uani 1 1 d . . . . .
C12 C 0.2661(6) 1.0154(5) 0.5128(5) 0.0688(19) Uani 1 1 d . . . . .
H12A H 0.245273 1.003117 0.564492 0.103 Uiso 1 1 calc GR . . . .
H12B H 0.226750 1.057653 0.483021 0.103 Uiso 1 1 calc GR . . . .
H12C H 0.332694 1.031908 0.526524 0.103 Uiso 1 1 calc GR . . . .
C25 C 0.3922(5) 0.6640(4) 0.4653(5) 0.0577(15) Uani 1 1 d . . . . .
C22 C 0.4252(5) 0.6166(4) 0.6077(4) 0.0584(16) Uani 1 1 d . . . . .
C17 C 0.1867(6) 0.7620(5) 0.7499(5) 0.0668(18) Uani 1 1 d . . . . .
C24 C 0.4463(5) 0.6190(5) 0.5292(5) 0.0630(17) Uani 1 1 d . . . . .
H24 H 0.498413 0.589589 0.518834 0.076 Uiso 1 1 calc R . . . .
F13 F 0.1069(7) 0.4999(11) 0.7524(6) 0.223(8) Uani 1 1 d . . . . .
C28 C 0.0545(9) 0.5202(6) 0.6879(8) 0.093(3) Uani 1 1 d . . . . .
C19 C 0.0913(7) 0.7873(7) 0.7235(6) 0.085(3) Uani 1 1 d . . . . .
H19 H 0.054645 0.797530 0.764010 0.103 Uiso 1 1 calc R . . . .
C18 C 0.2260(7) 0.7534(8) 0.8423(6) 0.084(3) Uani 1 1 d . . . . .
C26 C 0.4201(6) 0.6667(5) 0.3805(5) 0.0662(18) Uani 1 1 d . . . . .
C29 C 0.1321(8) 0.4908(5) 0.5672(6) 0.081(2) Uani 1 1 d . . . . .
H29 H 0.109432 0.438777 0.569104 0.098 Uiso 1 1 calc R . . . .
F4 F -0.0395(10) 0.9021(10) 0.5651(10) 0.217(7) Uani 1 1 d . . . . .
C31 C 0.2240(9) 0.4452(6) 0.4597(7) 0.089(3) Uani 1 1 d . . . . .
C21 C -0.0502(10) 0.8291(14) 0.6176(7) 0.145(7) Uani 1 1 d . . . . .

loop_
_atom_site_aniso_label
_atom_site_aniso_U_11
_atom_site_aniso_U_22
_atom_site_aniso_U_33
_atom_site_aniso_U_23
_atom_site_aniso_U_13
_atom_site_aniso_U_12
Gd1 0.0532(3) 0.0588(3) 0.0528(3) 0.00042(16) 0.01413(17) 0.00163(16)
O8 0.059(3) 0.064(3) 0.065(3) 0.004(2) 0.018(2) 0.003(2)
F11 0.067(3) 0.091(3) 0.100(3) 0.005(3) 0.033(3) 0.017(2)
F10 0.081(3) 0.075(3) 0.075(3) 0.002(2) 0.030(2) 0.007(2)
F8 0.097(4) 0.081(3) 0.097(4) 0.017(3) 0.015(3) 0.019(3)
O6 0.055(3) 0.060(3) 0.055(3) -0.0075(19) 0.010(2) 0.002(2)
O5 0.077(3) 0.069(3) 0.053(2) 0.000(2) 0.009(2) 0.013(3)
O1 0.057(3) 0.077(3) 0.061(3) 0.010(2) 0.014(2) -0.005(2)
O3 0.056(3) 0.069(3) 0.059(3) -0.002(2) 0.017(2) 0.001(2)
O2 0.055(3) 0.070(3) 0.060(3) 0.006(2) 0.018(2) 0.008(2)
N1 0.051(3) 0.055(3) 0.048(3) 0.002(2) 0.004(2) -0.003(2)
N3 0.051(3) 0.052(3) 0.045(3) 0.001(2) 0.009(2) 0.003(2)
O7 0.070(3) 0.063(3) 0.075(3) 0.006(2) 0.031(3) -0.004(2)
C8 0.045(3) 0.055(3) 0.051(3) 0.000(3) 0.008(2) -0.001(3)
F9 0.072(3) 0.087(3) 0.124(4) 0.016(3) 0.017(3) 0.028(3)
F12 0.076(3) 0.106(4) 0.079(3) -0.029(3) 0.027(2) -0.017(3)
F7 0.135(6) 0.091(4) 0.085(3) -0.012(3) -0.038(3) 0.028(4)
O4 0.065(3) 0.078(3) 0.061(3) -0.006(2) 0.014(2) 0.004(3)
F18 0.126(5) 0.093(4) 0.085(3) -0.015(3) 0.037(3) -0.002(3)
F17 0.168(7) 0.079(4) 0.118(5) -0.023(3) 0.054(5) -0.014(4)
N4 0.051(3) 0.064(3) 0.050(3) 0.002(2) 0.009(2) 0.000(2)
N2 0.050(3) 0.066(3) 0.050(3) 0.003(2) 0.010(2) 0.006(2)
C10 0.056(4) 0.050(3) 0.048(3) 0.002(3) 0.011(3) 0.000(3)
F2 0.137(7) 0.175(8) 0.076(4) 0.020(4) 0.013(4) 0.060(6)
F3 0.070(3) 0.251(9) 0.061(3) 0.016(4) 0.023(3) 0.010(5)
C9 0.049(3) 0.052(3) 0.051(3) 0.002(3) 0.012(3) 0.000(3)
C2 0.052(4) 0.072(4) 0.056(4) 0.005(3) 0.013(3) -0.002(3)
C30 0.065(5) 0.071(5) 0.066(4) 0.000(4) 0.010(3) 0.001(4)
C4 0.050(3) 0.049(3) 0.048(3) 0.001(2) 0.009(3) -0.004(3)
C3 0.046(3) 0.060(4) 0.051(3) 0.000(3) 0.009(3) 0.002(3)
C6 0.053(4) 0.055(3) 0.055(4) -0.006(3) 0.011(3) -0.002(3)
C7 0.058(4) 0.053(3) 0.046(3) -0.003(3) 0.011(3) -0.004(3)
C14 0.053(4) 0.055(4) 0.051(3) 0.009(3) 0.003(3) -0.002(3)
F1 0.113(6) 0.225(10) 0.075(4) -0.034(5) 0.022(4) -0.053(6)
C1 0.047(4) 0.072(4) 0.057(4) 0.008(3) 0.008(3) -0.007(3)
F16 0.104(5) 0.118(5) 0.126(5) -0.009(4) 0.026(4) 0.047(4)
F15 0.162(7) 0.102(5) 0.179(7) -0.001(5) 0.100(6) -0.046(5)
C27 0.069(5) 0.068(5) 0.084(5) 0.010(4) 0.022(4) -0.003(4)
C13 0.051(4) 0.067(4) 0.071(4) 0.010(4) 0.008(3) 0.000(3)
F14 0.187(9) 0.114(5) 0.187(8) 0.004(5) 0.142(8) -0.007(5)
C5 0.051(4) 0.051(3) 0.064(4) 0.000(3) 0.009(3) 0.002(3)
C15 0.060(4) 0.069(4) 0.054(3) -0.003(3) 0.010(3) -0.003(3)
C23 0.084(6) 0.059(4) 0.085(5) -0.008(4) 0.015(4) -0.003(4)
C20 0.061(5) 0.095(6) 0.064(5) -0.010(4) 0.010(4) 0.018(4)
F6 0.075(4) 0.195(10) 0.142(7) -0.042(6) -0.002(5) 0.037(5)
C16 0.069(5) 0.054(4) 0.080(5) 0.019(4) 0.006(4) -0.002(3)
C11 0.059(4) 0.057(4) 0.055(3) 0.006(3) 0.005(3) 0.002(3)
F5 0.102(5) 0.189(8) 0.127(5) -0.038(5) 0.016(4) 0.057(5)
C12 0.065(5) 0.068(4) 0.070(4) -0.012(4) 0.005(3) 0.008(4)
C25 0.050(4) 0.055(4) 0.067(4) -0.006(3) 0.010(3) -0.004(3)
C22 0.056(4) 0.054(4) 0.060(4) -0.004(3) 0.002(3) 0.008(3)
C17 0.061(4) 0.080(5) 0.058(4) -0.006(4) 0.011(3) -0.003(4)
C24 0.046(4) 0.062(4) 0.079(5) -0.004(3) 0.010(3) 0.007(3)
F13 0.120(7) 0.43(2) 0.122(6) 0.137(10) 0.038(5) -0.019(9)
C28 0.114(8) 0.077(6) 0.098(7) 0.011(5) 0.048(7) -0.005(6)
C19 0.064(5) 0.130(9) 0.064(5) -0.013(5) 0.016(4) 0.019(5)
C18 0.065(5) 0.123(8) 0.066(5) -0.006(5) 0.019(4) 0.001(6)
C26 0.053(4) 0.076(5) 0.072(4) -0.013(4) 0.019(3) 0.002(4)
C29 0.104(7) 0.065(5) 0.087(6) 0.007(4) 0.045(5) -0.002(5)
F4 0.185(12) 0.255(15) 0.222(13) 0.091(12) 0.068(10) 0.125(12)
C31 0.102(8) 0.072(6) 0.100(7) -0.010(5) 0.034(6) -0.002(5)
C21 0.097(9) 0.26(2) 0.064(6) -0.030(9) -0.007(6) 0.095(12)

loop_
_atom_type_symbol
_atom_type_description
_atom_type_scat_dispersion_real
_atom_type_scat_dispersion_imag
_atom_type_scat_source
C C 0.0181 0.0091 'International Tables Vol C Tables 4.2.6.8 and 6.1.1.4'
H H 0.0000 0.0000 'International Tables Vol C Tables 4.2.6.8 and 6.1.1.4'
F F 0.0727 0.0534 'International Tables Vol C Tables 4.2.6.8 and 6.1.1.4'
Gd Gd -8.8380 11.9157 'International Tables Vol C Tables 4.2.6.8 and 6.1.1.4'
N N 0.0311 0.0180 'International Tables Vol C Tables 4.2.6.8 and 6.1.1.4'
O O 0.0492 0.0322 'International Tables Vol C Tables 4.2.6.8 and 6.1.1.4'

loop_
_geom_angle_atom_site_label_1
_geom_angle_atom_site_label_2
_geom_angle_atom_site_label_3
_geom_angle
_geom_angle_site_symmetry_1
_geom_angle_site_symmetry_3
_geom_angle_publ_flag
O8 Gd1 N4 73.61(18) . 4_575 ?
O6 Gd1 O8 70.64(16) . . ?
O6 Gd1 O3 130.49(17) . . ?
O6 Gd1 O2 74.18(16) . . ?
O6 Gd1 N4 76.54(19) . 4_575 ?
O5 Gd1 O8 74.90(18) . . ?
O5 Gd1 O6 72.57(18) . . ?
O5 Gd1 O3 72.38(17) . . ?
O5 Gd1 O2 96.24(19) . . ?
O5 Gd1 O7 91.6(2) . . ?
O5 Gd1 O4 144.77(18) . . ?
O5 Gd1 N4 141.53(19) . 4_575 ?
O3 Gd1 O8 129.89(18) . . ?
O3 Gd1 N4 146.04(19) . 4_575 ?
O2 Gd1 O8 144.78(16) . . ?
O2 Gd1 O3 76.10(17) . . ?
O2 Gd1 N4 96.85(18) . 4_575 ?
O7 Gd1 O8 69.86(18) . . ?
O7 Gd1 O6 140.05(17) . . ?
O7 Gd1 O3 74.20(19) . . ?
O7 Gd1 O2 145.27(17) . . ?
O7 Gd1 N4 97.8(2) . 4_575 ?
O4 Gd1 O8 127.47(19) . . ?
O4 Gd1 O6 136.45(19) . . ?
O4 Gd1 O3 72.59(18) . . ?
O4 Gd1 O2 78.85(19) . . ?
O4 Gd1 O7 75.4(2) . . ?
O4 Gd1 N4 73.5(2) . 4_575 ?
C30 O8 Gd1 137.2(5) . . ?
C25 O6 Gd1 130.8(5) . . ?
C22 O5 Gd1 133.1(5) . . ?
C17 O3 Gd1 131.5(5) . . ?
N2 O2 Gd1 134.8(4) . . ?
O1 N1 C10 125.7(6) . . ?
O1 N1 C14 123.0(5) . . ?
C10 N1 C14 111.1(5) . . ?
C2 N3 C4 127.0(6) . . ?
C3 N3 C2 107.3(6) . . ?
C3 N3 C4 125.7(6) . . ?
C27 O7 Gd1 137.8(5) . . ?
C9 C8 C10 118.9(6) . . ?
C9 C8 C7 120.8(6) . . ?
C7 C8 C10 120.2(6) . . ?
C20 O4 Gd1 132.4(6) . . ?
C3 N4 Gd1 126.6(5) . 4_676 ?
C3 N4 C1 103.7(6) . . ?
C1 N4 Gd1 129.5(5) . 4_676 ?
O2 N2 C11 121.2(6) . . ?
C10 N2 O2 126.2(6) . . ?
C10 N2 C11 112.3(6) . . ?
N1 C10 C8 125.5(6) . . ?
N2 C10 N1 107.9(6) . . ?
N2 C10 C8 126.5(6) . . ?
C8 C9 C4 119.6(6) . . ?
C1 C2 N3 107.5(7) . . ?
O8 C30 C29 125.7(8) . . ?
O8 C30 C31 113.8(8) . . ?
C29 C30 C31 120.5(8) . . ?
C9 C4 N3 118.8(6) . . ?
C5 C4 N3 121.6(6) . . ?
C5 C4 C9 119.6(6) . . ?
N3 C3 N4 111.6(6) . . ?
C5 C6 C7 120.5(7) . . ?
C6 C7 C8 118.5(6) . . ?
N1 C14 C15 106.0(6) . . ?
N1 C14 C16 110.2(6) . . ?
N1 C14 C11 100.0(5) . . ?
C15 C14 C11 113.0(6) . . ?
C16 C14 C15 109.7(6) . . ?
C16 C14 C11 117.0(7) . . ?
C2 C1 N4 110.0(6) . . ?
O7 C27 C28 113.8(8) . . ?
O7 C27 C29 128.4(8) . . ?
C29 C27 C28 117.7(8) . . ?
C6 C5 C4 120.9(7) . . ?
F8 C23 C22 109.8(8) . . ?
F9 C23 F8 106.7(7) . . ?
F9 C23 C22 113.8(8) . . ?
F7 C23 F8 107.9(8) . . ?
F7 C23 F9 107.7(8) . . ?
F7 C23 C22 110.8(7) . . ?
O4 C20 C19 130.1(8) . . ?
O4 C20 C21 112.9(8) . . ?
C19 C20 C21 116.8(8) . . ?
N2 C11 C14 98.8(6) . . ?
N2 C11 C12 105.6(6) . . ?
C13 C11 N2 111.3(6) . . ?
C13 C11 C14 115.5(6) . . ?
C13 C11 C12 111.9(7) . . ?
C12 C11 C14 112.6(6) . . ?
O6 C25 C24 128.6(7) . . ?
O6 C25 C26 112.5(7) . . ?
C24 C25 C26 118.9(7) . . ?
O5 C22 C23 114.0(7) . . ?
O5 C22 C24 128.6(7) . . ?
C24 C22 C23 117.4(7) . . ?
O3 C17 C19 127.8(8) . . ?
O3 C17 C18 114.5(8) . . ?
C19 C17 C18 117.6(8) . . ?
C22 C24 C25 120.8(7) . . ?
F15 C28 C27 112.3(9) . . ?
F14 C28 F15 103.9(11) . . ?
F14 C28 C27 111.5(8) . . ?
F13 C28 F15 108.4(12) . . ?
F13 C28 C27 113.3(11) . . ?
F13 C28 F14 107.0(13) . . ?
C20 C19 C17 120.4(8) . . ?
F2 C18 F3 111.7(10) . . ?
F2 C18 F1 99.7(10) . . ?
F2 C18 C17 114.4(9) . . ?
F3 C18 F1 104.1(9) . . ?
F3 C18 C17 115.4(8) . . ?
F1 C18 C17 109.9(9) . . ?
F11 C26 F12 105.1(6) . . ?
F11 C26 C25 113.8(7) . . ?
F10 C26 F11 108.4(6) . . ?
F10 C26 F12 108.1(7) . . ?
F10 C26 C25 112.8(6) . . ?
F12 C26 C25 108.3(6) . . ?
C30 C29 C27 120.8(8) . . ?
F18 C31 C30 110.4(8) . . ?
F17 C31 F18 107.9(9) . . ?
F17 C31 C30 111.9(9) . . ?
F16 C31 F18 109.1(9) . . ?
F16 C31 F17 107.1(10) . . ?
F16 C31 C30 110.4(9) . . ?
C20 C21 F4 102.4(14) . . ?
F6 C21 C20 117.0(12) . . ?
F6 C21 F5 126.6(11) . . ?
F6 C21 F4 92.8(12) . . ?
F5 C21 C20 115.8(11) . . ?
F5 C21 F4 83.2(15) . . ?

loop_
_geom_bond_atom_site_label_1
_geom_bond_atom_site_label_2
_geom_bond_distance
_geom_bond_site_symmetry_2
_geom_bond_publ_flag
Gd1 O8 2.425(5) . ?
Gd1 O6 2.379(5) . ?
Gd1 O5 2.351(5) . ?
Gd1 O3 2.403(5) . ?
Gd1 O2 2.388(6) . ?
Gd1 O7 2.369(5) . ?
Gd1 O4 2.365(6) . ?
Gd1 N4 2.496(6) 4_575 ?
O8 C30 1.255(10) . ?
F11 C26 1.344(9) . ?
F10 C26 1.293(11) . ?
F8 C23 1.343(11) . ?
O6 C25 1.247(9) . ?
O5 C22 1.223(9) . ?
O1 N1 1.274(8) . ?
O3 C17 1.237(9) . ?
O2 N2 1.323(8) . ?
N1 C10 1.373(8) . ?
N1 C14 1.488(9) . ?
N3 C2 1.362(9) . ?
N3 C4 1.427(9) . ?
N3 C3 1.339(9) . ?
O7 C27 1.226(10) . ?
C8 C10 1.467(9) . ?
C8 C9 1.387(9) . ?
C8 C7 1.399(10) . ?
F9 C23 1.342(11) . ?
F12 C26 1.360(10) . ?
F7 C23 1.313(11) . ?
O4 C20 1.247(11) . ?
F18 C31 1.334(13) . ?
F17 C31 1.322(13) . ?
N4 C3 1.341(10) . ?
N4 C1 1.405(9) . ?
N2 C10 1.320(9) . ?
N2 C11 1.509(9) . ?
F2 C18 1.283(14) . ?
F3 C18 1.314(10) . ?
C9 C4 1.392(10) . ?
C2 C1 1.327(10) . ?
C30 C29 1.388(12) . ?
C30 C31 1.543(13) . ?
C4 C5 1.382(10) . ?
C6 C7 1.392(11) . ?
C6 C5 1.375(10) . ?
C14 C15 1.544(10) . ?
C14 C16 1.507(10) . ?
C14 C11 1.559(10) . ?
F1 C18 1.334(14) . ?
F16 C31 1.298(14) . ?
F15 C28 1.357(14) . ?
C27 C28 1.548(13) . ?
C27 C29 1.399(13) . ?
C13 C11 1.494(11) . ?
F14 C28 1.297(13) . ?
C23 C22 1.543(12) . ?
C20 C19 1.370(14) . ?
C20 C21 1.536(14) . ?
F6 C21 1.220(18) . ?
C11 C12 1.542(11) . ?
F5 C21 1.276(16) . ?
C25 C24 1.392(11) . ?
C25 C26 1.528(11) . ?
C22 C24 1.383(11) . ?
C17 C19 1.417(13) . ?
C17 C18 1.502(12) . ?
F13 C28 1.207(15) . ?
F4 C21 1.54(3) . ?
